data_7150369
loop_
_publ_author_name
'Caira, Mino R.'
'le Roex, Tanya'
'Nassimbeni, Luigi R.'
'Ripmeester, John A.'
'Weber, Edwin'

_publ_section_title
;
 Inclusion by a fluorenyl host with volatile guests: structures,
 thermal stability and kinetics.
;
_journal_issue 16
_journal_name_full 'Organic &amp; biomolecular chemistry'
_journal_page_first 2299
_journal_page_last 2304
_journal_paper_doi 10.1039/b400721b
_journal_volume 2
_journal_year 2004
_chemical_formula_moiety 'C38 H26 O2. 3(C4 H8 O2)'
_chemical_formula_sum 'C50 H50 O8'
_chemical_formula_weight 778.90
_chemical_melting_point '317.8 (host)'
_chemical_name_common
;9,9'-(Biphenyl-4,4'-diyl)bis(fluoren-9-ol). 3(1,4-dioxane)
clathrate
;
_chemical_name_systematic
;
9,9'-(Biphenyl-4,4'-diyl)bis(fluoren-9-ol). 3(1,4-dioxane) clathrate
;
_space_group_IT_number 14
_symmetry_cell_setting monoclinic
_symmetry_space_group_name_Hall '-P 2ybc'
_symmetry_space_group_name_H-M 'P 1 21/c 1'
_atom_sites_solution_hydrogens geom
_atom_sites_solution_primary direct
_atom_sites_solution_secondary difmap
_audit_creation_method SHELXL-97
_cell_angle_alpha 90.00
_cell_angle_beta 92.2470(10)
_cell_angle_gamma 90.00
_cell_formula_units_Z 2
_cell_length_a 13.1096(3)
_cell_length_b 12.8883(2)
_cell_length_c 12.0038(2)
_cell_measurement_reflns_used 4851
_cell_measurement_temperature 173(2)
_cell_measurement_theta_max 27.48
_cell_measurement_theta_min 1.02
_cell_volume 2026.61(7)
_computing_cell_refinement 'Collect (Nonius, 2000)'
_computing_data_collection 'Collect (Nonius, 2000)'
_computing_data_reduction 'Collect (Nonius, 2000)'
_computing_molecular_graphics 'XSEED, a graphical interface to SHELX (1999)'
_computing_publication_material 'SHELXL-97 (Sheldrick, 1997)'
_computing_structure_refinement 'SHELXL-97 (Sheldrick, 1997)'
_computing_structure_solution 'SHELXS-97 (Sheldrick, 1990)'
_diffrn_ambient_temperature 173(2)
_diffrn_measured_fraction_theta_full 0.996
_diffrn_measured_fraction_theta_max 0.996
_diffrn_measurement_device_type 'Nonius Kappa CCD'
_diffrn_measurement_method 'combination of phi and omega'
_diffrn_radiation_monochromator graphite
_diffrn_radiation_source 'fine-focus sealed tube'
_diffrn_radiation_type MoK\a
_diffrn_radiation_wavelength 0.71073
_diffrn_reflns_av_R_equivalents 0.0221
_diffrn_reflns_av_sigmaI/netI 0.0470
_diffrn_reflns_limit_h_max 17
_diffrn_reflns_limit_h_min -17
_diffrn_reflns_limit_k_max 15
_diffrn_reflns_limit_k_min -16
_diffrn_reflns_limit_l_max 15
_diffrn_reflns_limit_l_min -15
_diffrn_reflns_number 7890
_diffrn_reflns_theta_full 27.50
_diffrn_reflns_theta_max 27.50
_diffrn_reflns_theta_min 1.55
_exptl_absorpt_coefficient_mu 0.085
_exptl_absorpt_correction_type none
_exptl_crystal_colour colourless
_exptl_crystal_density_diffrn 1.276
_exptl_crystal_density_meas ?
_exptl_crystal_density_method .
_exptl_crystal_description 'clear plates'
_exptl_crystal_F_000 828
_exptl_crystal_size_max 0.2
_exptl_crystal_size_mid 0.2
_exptl_crystal_size_min 0.1
_refine_diff_density_max 0.287
_refine_diff_density_min -0.202
_refine_diff_density_rms 0.040
_refine_ls_extinction_method none
_refine_ls_goodness_of_fit_ref 1.024
_refine_ls_hydrogen_treatment mixed
_refine_ls_matrix_type full
_refine_ls_number_parameters 263
_refine_ls_number_reflns 4628
_refine_ls_number_restraints 0
_refine_ls_restrained_S_all 1.024
_refine_ls_R_factor_all 0.0729
_refine_ls_R_factor_gt 0.0468
_refine_ls_shift/su_max 0.000
_refine_ls_shift/su_mean 0.000
_refine_ls_structure_factor_coef Fsqd
_refine_ls_weighting_details 'calc w=1/[\s^2^(Fo^2^)+(0.0546P)^2^+0.4259P] where P=(Fo^2^+2Fc^2^)/3'
_refine_ls_weighting_scheme calc
_refine_ls_wR_factor_gt 0.1071
_refine_ls_wR_factor_ref 0.1191
_reflns_number_gt 3355
_reflns_number_total 4628
_reflns_threshold_expression >2sigma(I)
_cod_data_source_file b400721b.txt
_cod_data_source_block c:_H.3DIOX
_cod_original_sg_symbol_H-M P21/c
_cod_database_code 7150369

loop_
_symmetry_equiv_pos_as_xyz
'x, y, z'
'-x, y+1/2, -z+1/2'
'-x, -y, -z'
'x, -y-1/2, z-1/2'

loop_
_atom_site_label
_atom_site_type_symbol
_atom_site_fract_x
_atom_site_fract_y
_atom_site_fract_z
_atom_site_U_iso_or_equiv
_atom_site_adp_type
_atom_site_occupancy
_atom_site_symmetry_multiplicity
_atom_site_calc_flag
_atom_site_refinement_flags
_atom_site_disorder_assembly
_atom_site_disorder_group
C1 C 0.18616(11) 0.22488(11) 0.80966(11) 0.0286(3) Uani 1 1 d . . .
H1 H 0.2335 0.2551 0.7612 0.034 Uiso 1 1 calc R . .
C2 C 0.08179(11) 0.23409(11) 0.78734(12) 0.0328(3) Uani 1 1 d . . .
H2 H 0.0576 0.2696 0.7222 0.039 Uiso 1 1 calc R . .
C3 C 0.01257(11) 0.19204(11) 0.85922(13) 0.0341(4) Uani 1 1 d . . .
H3 H -0.0586 0.1986 0.8425 0.041 Uiso 1 1 calc R . .
C4 C 0.04622(11) 0.14038(11) 0.95542(12) 0.0297(3) Uani 1 1 d . . .
H4 H -0.0012 0.1129 1.0054 0.036 Uiso 1 1 calc R . .
C5 C 0.17446(11) 0.02040(11) 1.15838(12) 0.0302(3) Uani 1 1 d . . .
H5 H 0.1038 0.0166 1.1729 0.036 Uiso 1 1 calc R . .
C6 C 0.24630(13) -0.02930(12) 1.22752(13) 0.0382(4) Uani 1 1 d . . .
H6 H 0.2246 -0.0674 1.2901 0.046 Uiso 1 1 calc R . .
C7 C 0.34947(13) -0.02392(13) 1.20625(14) 0.0423(4) Uani 1 1 d . . .
H7 H 0.3976 -0.0596 1.2535 0.051 Uiso 1 1 calc R . .
C8 C 0.38320(12) 0.03309(12) 1.11650(13) 0.0357(4) Uani 1 1 d . . .
H8 H 0.4539 0.0372 1.1025 0.043 Uiso 1 1 calc R . .
O9 O 0.38478(7) 0.09107(8) 0.86233(8) 0.0315(3) Uani 1 1 d . . .
H9 H 0.3618 0.0304 0.8571 0.038 Uiso 1 1 calc R . .
C9 C 0.32997(10) 0.14716(10) 0.94355(11) 0.0240(3) Uani 1 1 d . . .
C10 C 0.38772(10) 0.24840(10) 0.96484(11) 0.0236(3) Uani 1 1 d . . .
C11 C 0.37418(13) 0.30623(12) 1.05984(13) 0.0399(4) Uani 1 1 d . . .
H11 H 0.3335 0.2789 1.1166 0.048 Uiso 1 1 calc R . .
C12 C 0.41846(13) 0.40310(12) 1.07448(13) 0.0386(4) Uani 1 1 d . . .
H12 H 0.4080 0.4404 1.1413 0.046 Uiso 1 1 calc R . .
C13 C 0.47791(10) 0.44695(10) 0.99338(11) 0.0232(3) Uani 1 1 d . . .
C14 C 0.49458(12) 0.38617(12) 0.90076(12) 0.0344(4) Uani 1 1 d . . .
H14 H 0.5376 0.4120 0.8452 0.041 Uiso 1 1 calc R . .
C15 C 0.45085(11) 0.28910(12) 0.88615(12) 0.0333(4) Uani 1 1 d . . .
H15 H 0.4644 0.2500 0.8213 0.040 Uiso 1 1 calc R . .
C1A C 0.21989(10) 0.17099(10) 0.90359(11) 0.0228(3) Uani 1 1 d . . .
C4A C 0.15020(10) 0.12972(10) 0.97700(11) 0.0228(3) Uani 1 1 d . . .
C5A C 0.20784(10) 0.07578(10) 1.06752(11) 0.0234(3) Uani 1 1 d . . .
C8A C 0.31229(10) 0.08346(10) 1.04822(11) 0.0252(3) Uani 1 1 d . . .
O1G O 0.33336(8) -0.11056(8) 0.81227(9) 0.0399(3) Uani 1 1 d . . .
C1G C 0.32813(14) -0.20020(13) 0.88245(16) 0.0472(4) Uani 1 1 d . . .
H1GA H 0.3836 -0.1973 0.9408 0.057 Uiso 1 1 calc R . .
H1GB H 0.3377 -0.2636 0.8375 0.057 Uiso 1 1 calc R . .
O2G O 0.14475(9) -0.20379(9) 0.85499(9) 0.0447(3) Uani 1 1 d . . .
C2G C 0.22680(14) -0.20493(14) 0.93634(14) 0.0478(4) Uani 1 1 d . . .
H2GA H 0.2231 -0.2690 0.9814 0.057 Uiso 1 1 calc R . .
H2GB H 0.2203 -0.1449 0.9870 0.057 Uiso 1 1 calc R . .
C3G C 0.15100(13) -0.11415(13) 0.78673(14) 0.0420(4) Uani 1 1 d . . .
H3GA H 0.1440 -0.0511 0.8329 0.050 Uiso 1 1 calc R . .
H3GB H 0.0945 -0.1147 0.7295 0.050 Uiso 1 1 calc R . .
C4G C 0.25078(14) -0.11170(14) 0.73120(14) 0.0466(4) Uani 1 1 d . . .
H4GA H 0.2566 -0.1734 0.6828 0.056 Uiso 1 1 calc R . .
H4GB H 0.2542 -0.0491 0.6837 0.056 Uiso 1 1 calc R . .
O11G O -0.09632(9) 0.04916(9) 0.48636(10) 0.0457(3) Uani 1 1 d . . .
C11G C -0.01925(15) 0.08647(14) 0.56285(15) 0.0490(5) Uani 1 1 d . . .
H1G2 H -0.0292 0.0557 0.6372 0.059 Uiso 1 1 calc R . .
H1G1 H -0.0255 0.1627 0.5697 0.059 Uiso 1 1 calc R . .
C14G C -0.08458(14) -0.06008(13) 0.47404(17) 0.0502(5) Uani 1 1 d . . .
H4G1 H -0.1363 -0.0862 0.4186 0.060 Uiso 1 1 calc R . .
H4G2 H -0.0963 -0.0946 0.5461 0.060 Uiso 1 1 calc R . .

loop_
_atom_site_aniso_label
_atom_site_aniso_U_11
_atom_site_aniso_U_22
_atom_site_aniso_U_33
_atom_site_aniso_U_23
_atom_site_aniso_U_13
_atom_site_aniso_U_12
C1 0.0312(8) 0.0285(7) 0.0262(7) -0.0009(6) 0.0028(6) -0.0003(6)
C2 0.0356(8) 0.0312(8) 0.0311(8) 0.0013(7) -0.0066(6) 0.0010(6)
C3 0.0243(8) 0.0314(8) 0.0461(9) 0.0004(7) -0.0057(7) 0.0005(6)
C4 0.0235(7) 0.0274(7) 0.0385(8) 0.0003(6) 0.0052(6) -0.0029(6)
C5 0.0312(8) 0.0265(7) 0.0333(8) 0.0023(6) 0.0066(6) -0.0044(6)
C6 0.0461(10) 0.0333(8) 0.0352(8) 0.0121(7) 0.0006(7) -0.0063(7)
C7 0.0408(9) 0.0380(9) 0.0470(10) 0.0154(8) -0.0112(8) -0.0041(7)
C8 0.0262(8) 0.0338(8) 0.0467(9) 0.0083(7) -0.0038(7) -0.0029(6)
O9 0.0298(6) 0.0267(5) 0.0389(6) -0.0063(5) 0.0123(5) -0.0010(4)
C9 0.0210(7) 0.0247(7) 0.0265(7) -0.0011(6) 0.0045(5) -0.0002(5)
C10 0.0201(7) 0.0255(7) 0.0252(7) 0.0025(6) 0.0013(5) -0.0010(5)
C11 0.0490(10) 0.0365(8) 0.0357(8) -0.0056(7) 0.0224(7) -0.0161(7)
C12 0.0500(10) 0.0342(8) 0.0330(8) -0.0080(7) 0.0192(7) -0.0127(7)
C13 0.0194(7) 0.0268(7) 0.0235(7) 0.0022(6) 0.0022(5) -0.0028(5)
C14 0.0377(9) 0.0359(8) 0.0309(8) -0.0044(7) 0.0171(7) -0.0125(6)
C15 0.0363(8) 0.0348(8) 0.0298(8) -0.0083(7) 0.0122(6) -0.0086(6)
C1A 0.0239(7) 0.0213(6) 0.0235(7) -0.0046(6) 0.0026(5) -0.0017(5)
C4A 0.0232(7) 0.0195(6) 0.0258(7) -0.0035(5) 0.0020(5) -0.0019(5)
C5A 0.0248(7) 0.0192(6) 0.0264(7) -0.0033(6) 0.0025(5) -0.0024(5)
C8A 0.0251(7) 0.0210(6) 0.0295(7) -0.0002(6) 0.0013(6) -0.0035(5)
O1G 0.0365(6) 0.0401(6) 0.0434(6) -0.0056(5) 0.0055(5) -0.0116(5)
C1G 0.0461(10) 0.0338(9) 0.0609(11) -0.0031(8) -0.0058(8) -0.0018(7)
O2G 0.0422(7) 0.0478(7) 0.0441(7) 0.0047(6) 0.0030(5) -0.0183(5)
C2G 0.0575(12) 0.0474(10) 0.0383(9) 0.0065(8) -0.0011(8) -0.0135(8)
C3G 0.0402(10) 0.0393(9) 0.0462(10) 0.0014(8) -0.0035(8) -0.0097(7)
C4G 0.0510(11) 0.0541(11) 0.0347(9) 0.0008(8) 0.0014(8) -0.0209(8)
O11G 0.0465(7) 0.0398(6) 0.0501(7) -0.0007(5) -0.0057(5) 0.0120(5)
C11G 0.0606(12) 0.0400(9) 0.0458(10) -0.0093(8) -0.0064(9) 0.0129(8)
C14G 0.0490(11) 0.0357(9) 0.0652(12) 0.0010(9) -0.0084(9) 0.0012(8)

loop_
_atom_type_symbol
_atom_type_description
_atom_type_scat_dispersion_real
_atom_type_scat_dispersion_imag
_atom_type_scat_source
C C 0.0033 0.0016 'International Tables Vol C Tables 4.2.6.8 and 6.1.1.4'
H H 0.0000 0.0000 'International Tables Vol C Tables 4.2.6.8 and 6.1.1.4'
O O 0.0106 0.0060 'International Tables Vol C Tables 4.2.6.8 and 6.1.1.4'

loop_
_geom_angle_atom_site_label_1
_geom_angle_atom_site_label_2
_geom_angle_atom_site_label_3
_geom_angle
_geom_angle_site_symmetry_1
_geom_angle_site_symmetry_3
_geom_angle_publ_flag
C1A C1 C2 118.79(13) . . ?
C3 C2 C1 120.68(13) . . ?
C2 C3 C4 120.67(13) . . ?
C4A C4 C3 118.76(13) . . ?
C6 C5 C5A 118.67(14) . . ?
C7 C6 C5 120.69(14) . . ?
C6 C7 C8 120.71(15) . . ?
C8A C8 C7 118.84(14) . . ?
O9 C9 C10 106.70(10) . . ?
O9 C9 C8A 112.71(11) . . ?
C10 C9 C8A 114.38(11) . . ?
O9 C9 C1A 112.32(11) . . ?
C10 C9 C1A 109.62(11) . . ?
C8A C9 C1A 101.18(10) . . ?
C11 C10 C15 117.35(13) . . ?
C11 C10 C9 121.44(12) . . ?
C15 C10 C9 121.08(12) . . ?
C10 C11 C12 121.67(13) . . ?
C11 C12 C13 121.40(14) . . ?
C14 C13 C12 116.27(13) . . ?
C14 C13 C13 122.11(14) . 3_667 ?
C12 C13 C13 121.61(15) . 3_667 ?
C13 C14 C15 122.37(13) . . ?
C10 C15 C14 120.80(13) . . ?
C1 C1A C4A 120.59(13) . . ?
C1 C1A C9 128.52(12) . . ?
C4A C1A C9 110.89(11) . . ?
C4 C4A C1A 120.47(13) . . ?
C4 C4A C5A 131.12(12) . . ?
C1A C4A C5A 108.37(11) . . ?
C5 C5A C8A 120.42(13) . . ?
C5 C5A C4A 130.81(13) . . ?
C8A C5A C4A 108.73(11) . . ?
C8 C8A C5A 120.63(13) . . ?
C8 C8A C9 128.50(13) . . ?
C5A C8A C9 110.80(12) . . ?
C4G O1G C1G 109.88(12) . . ?
O1G C1G C2G 110.46(14) . . ?
C3G O2G C2G 110.17(12) . . ?
O2G C2G C1G 111.19(14) . . ?
O2G C3G C4G 110.27(15) . . ?
O1G C4G C3G 110.52(13) . . ?
C11G O11G C14G 108.92(12) . . ?
O11G C11G C14G 111.46(14) . 3_556 ?
O11G C14G C11G 111.15(15) . 3_556 ?

loop_
_geom_bond_atom_site_label_1
_geom_bond_atom_site_label_2
_geom_bond_distance
_geom_bond_site_symmetry_2
_geom_bond_publ_flag
C1 C1A 1.3820(19) . ?
C1 C2 1.389(2) . ?
C2 C3 1.387(2) . ?
C3 C4 1.390(2) . ?
C4 C4A 1.3843(19) . ?
C5 C6 1.387(2) . ?
C5 C5A 1.3885(19) . ?
C6 C7 1.388(2) . ?
C7 C8 1.390(2) . ?
C8 C8A 1.377(2) . ?
O9 C9 1.4297(15) . ?
C9 C10 1.5251(18) . ?
C9 C8A 1.5262(19) . ?
C9 C1A 1.5338(19) . ?
C10 C11 1.380(2) . ?
C10 C15 1.3833(19) . ?
C11 C12 1.385(2) . ?
C12 C13 1.3907(19) . ?
C13 C14 1.384(2) . ?
C13 C13 1.491(3) 3_667 ?
C14 C15 1.384(2) . ?
C1A C4A 1.3991(18) . ?
C4A C5A 1.4734(19) . ?
C5A C8A 1.4011(19) . ?
O1G C4G 1.427(2) . ?
O1G C1G 1.433(2) . ?
C1G C2G 1.501(2) . ?
O2G C3G 1.421(2) . ?
O2G C2G 1.424(2) . ?
C3G C4G 1.491(2) . ?
O11G C11G 1.422(2) . ?
O11G C14G 1.425(2) . ?
C11G C14G 1.487(3) 3_556 ?
C14G C11G 1.487(3) 3_556 ?

loop_
_geom_torsion_atom_site_label_1
_geom_torsion_atom_site_label_2
_geom_torsion_atom_site_label_3
_geom_torsion_atom_site_label_4
_geom_torsion
_geom_torsion_site_symmetry_1
_geom_torsion_site_symmetry_2
_geom_torsion_site_symmetry_3
_geom_torsion_site_symmetry_4
_geom_torsion_publ_flag
C1A C1 C2 C3 1.4(2) . . . . ?
C1 C2 C3 C4 0.4(2) . . . . ?
C2 C3 C4 C4A -1.4(2) . . . . ?
C5A C5 C6 C7 -0.1(2) . . . . ?
C5 C6 C7 C8 1.3(2) . . . . ?
C6 C7 C8 C8A -0.6(2) . . . . ?
O9 C9 C10 C11 -160.70(13) . . . . ?
C8A C9 C10 C11 -35.36(18) . . . . ?
C1A C9 C10 C11 77.43(16) . . . . ?
O9 C9 C10 C15 23.47(17) . . . . ?
C8A C9 C10 C15 148.81(13) . . . . ?
C1A C9 C10 C15 -98.40(15) . . . . ?
C15 C10 C11 C12 2.5(2) . . . . ?
C9 C10 C11 C12 -173.46(15) . . . . ?
C10 C11 C12 C13 0.6(3) . . . . ?
C11 C12 C13 C14 -3.4(2) . . . . ?
C11 C12 C13 C13 177.36(17) . . . 3_667 ?
C12 C13 C14 C15 3.1(2) . . . . ?
C13 C13 C14 C15 -177.67(16) 3_667 . . . ?
C11 C10 C15 C14 -2.8(2) . . . . ?
C9 C10 C15 C14 173.16(14) . . . . ?
C13 C14 C15 C10 0.0(3) . . . . ?
C2 C1 C1A C4A -2.3(2) . . . . ?
C2 C1 C1A C9 177.67(13) . . . . ?
O9 C9 C1A C1 -57.81(18) . . . . ?
C10 C9 C1A C1 60.62(17) . . . . ?
C8A C9 C1A C1 -178.24(13) . . . . ?
O9 C9 C1A C4A 122.15(12) . . . . ?
C10 C9 C1A C4A -119.41(12) . . . . ?
C8A C9 C1A C4A 1.72(13) . . . . ?
C3 C4 C4A C1A 0.5(2) . . . . ?
C3 C4 C4A C5A -176.79(13) . . . . ?
C1 C1A C4A C4 1.35(19) . . . . ?
C9 C1A C4A C4 -178.61(12) . . . . ?
C1 C1A C4A C5A 179.20(12) . . . . ?
C9 C1A C4A C5A -0.77(14) . . . . ?
C6 C5 C5A C8A -1.7(2) . . . . ?
C6 C5 C5A C4A 175.47(14) . . . . ?
C4 C4A C5A C5 -0.6(2) . . . . ?
C1A C4A C5A C5 -178.11(13) . . . . ?
C4 C4A C5A C8A 176.89(14) . . . . ?
C1A C4A C5A C8A -0.64(15) . . . . ?
C7 C8 C8A C5A -1.2(2) . . . . ?
C7 C8 C8A C9 -177.81(14) . . . . ?
C5 C5A C8A C8 2.4(2) . . . . ?
C4A C5A C8A C8 -175.34(13) . . . . ?
C5 C5A C8A C9 179.58(12) . . . . ?
C4A C5A C8A C9 1.80(15) . . . . ?
O9 C9 C8A C8 54.59(19) . . . . ?
C10 C9 C8A C8 -67.53(18) . . . . ?
C1A C9 C8A C8 174.74(14) . . . . ?
O9 C9 C8A C5A -122.27(12) . . . . ?
C10 C9 C8A C5A 115.61(13) . . . . ?
C1A C9 C8A C5A -2.12(14) . . . . ?
C4G O1G C1G C2G -56.54(17) . . . . ?
C3G O2G C2G C1G -56.89(18) . . . . ?
O1G C1G C2G O2G 56.24(19) . . . . ?
C2G O2G C3G C4G 58.14(17) . . . . ?
C1G O1G C4G C3G 58.36(18) . . . . ?
O2G C3G C4G O1G -59.42(18) . . . . ?
C14G O11G C11G C14G 57.0(2) . . . 3_556 ?
C11G O11G C14G C11G -56.8(2) . . . 3_556 ?
